data_7022115
loop_
_publ_author_name
'Song, Xiao-Jiao'
'Muddassir, Mohd'
'Chen, Ying'
'Wang, Hui-Sheng'
'Song, You'
'You, Xiao-Zeng'

_publ_section_title
;
 Magnetic properties of two 2D complexes based on 1D chain containing
 [Fe(bpy)(CN)4]- unit.
;
_journal_issue 4
_journal_name_full 'Dalton transactions (Cambridge, England : 2003)'
_journal_page_first 1116
_journal_page_last 1121
_journal_paper_doi 10.1039/c2dt31757e
_journal_volume 42
_journal_year 2013
_chemical_formula_sum 'C38 H32 Fe2 Mn N14 O4'
_chemical_formula_weight 915.42
_chemical_name_systematic
;
?
;
_space_group_IT_number 12
_symmetry_cell_setting monoclinic
_symmetry_space_group_name_Hall '-C 2y'
_symmetry_space_group_name_H-M 'C 1 2/m 1'
_atom_sites_solution_hydrogens geom
_atom_sites_solution_primary direct
_atom_sites_solution_secondary difmap
_audit_creation_method SHELXL-97
_cell_angle_alpha 90.00
_cell_angle_beta 114.655(4)
_cell_angle_gamma 90.00
_cell_formula_units_Z 2
_cell_length_a 11.587(2)
_cell_length_b 28.862(6)
_cell_length_c 6.7100(12)
_cell_measurement_reflns_used 3204
_cell_measurement_temperature 291(2)
_cell_measurement_theta_max 28.21
_cell_measurement_theta_min 2.82
_cell_volume 2039.4(7)
_computing_cell_refinement 'Bruker SMART'
_computing_data_collection 'Bruker SMART'
_computing_data_reduction 'Bruker SAINT'
_computing_molecular_graphics 'Bruker SHELXTL'
_computing_publication_material 'Bruker SHELXTL'
_computing_structure_refinement 'SHELXL-97 (Sheldrick, 1997)'
_computing_structure_solution 'SHELXS-97 (Sheldrick, 1990)'
_diffrn_ambient_temperature 291(2)
_diffrn_measured_fraction_theta_full 0.993
_diffrn_measured_fraction_theta_max 0.993
_diffrn_measurement_device_type 'Bruker Smart Aepex CCD'
_diffrn_measurement_method 'phi and omega scans'
_diffrn_radiation_monochromator graphite
_diffrn_radiation_source 'fine-focus sealed tube'
_diffrn_radiation_type MoK\a
_diffrn_radiation_wavelength 0.71073
_diffrn_reflns_av_R_equivalents 0.0825
_diffrn_reflns_av_sigmaI/netI 0.0636
_diffrn_reflns_limit_h_max 10
_diffrn_reflns_limit_h_min -14
_diffrn_reflns_limit_k_max 35
_diffrn_reflns_limit_k_min -35
_diffrn_reflns_limit_l_max 8
_diffrn_reflns_limit_l_min -8
_diffrn_reflns_number 5508
_diffrn_reflns_theta_full 26.00
_diffrn_reflns_theta_max 26.00
_diffrn_reflns_theta_min 2.06
_exptl_absorpt_coefficient_mu 1.065
_exptl_absorpt_correction_T_max 0.7994
_exptl_absorpt_correction_T_min 0.7547
_exptl_absorpt_correction_type multi-scan
_exptl_absorpt_process_details 'SADABS; Bruker, 2000'
_exptl_crystal_colour nigger-brown
_exptl_crystal_density_diffrn 1.491
_exptl_crystal_density_method 'not measured'
_exptl_crystal_description block
_exptl_crystal_F_000 934
_exptl_crystal_size_max 0.28
_exptl_crystal_size_mid 0.24
_exptl_crystal_size_min 0.22
_refine_diff_density_max 0.453
_refine_diff_density_min -0.369
_refine_diff_density_rms 0.073
_refine_ls_extinction_method none
_refine_ls_goodness_of_fit_ref 1.053
_refine_ls_hydrogen_treatment constr
_refine_ls_matrix_type full
_refine_ls_number_parameters 160
_refine_ls_number_reflns 2043
_refine_ls_number_restraints 1
_refine_ls_restrained_S_all 1.084
_refine_ls_R_factor_all 0.0413
_refine_ls_R_factor_gt 0.0377
_refine_ls_shift/su_max 0.001
_refine_ls_shift/su_mean 0.000
_refine_ls_structure_factor_coef Fsqd
_refine_ls_weighting_details 'calc w=1/[\s^2^(Fo^2^)+(0.0528P)^2^+0.9926P] where P=(Fo^2^+2Fc^2^)/3'
_refine_ls_weighting_scheme calc
_refine_ls_wR_factor_gt 0.1039
_refine_ls_wR_factor_ref 0.1060
_reflns_number_gt 1821
_reflns_number_total 2043
_reflns_threshold_expression >2sigma(I)
_cod_data_source_file c2dt31757e.txt
_cod_data_source_block MnFe2
_cod_depositor_comments
;
The following automatic conversions were performed:

'_symmetry_cell_setting' value 'Monoclinic' changed to 'monoclinic'
according to /home/saulius/struct/CIF-dictionaries/cif_core.dic
dictionary named 'cif_core.dic' version 2.4.2 from 2011-04-26.

Automatic conversion script
Id: cif_fix_values 1891 2012-01-12 08:04:46Z andrius 
;
_cod_original_sg_symbol_H-M C2/m
_cod_database_code 7022115

loop_
_symmetry_equiv_pos_as_xyz
'x, y, z'
'-x, y, -z'
'x+1/2, y+1/2, z'
'-x+1/2, y+1/2, -z'
'-x, -y, -z'
'x, -y, z'
'-x+1/2, -y+1/2, -z'
'x+1/2, -y+1/2, z'

loop_
_atom_site_label
_atom_site_type_symbol
_atom_site_fract_x
_atom_site_fract_y
_atom_site_fract_z
_atom_site_U_iso_or_equiv
_atom_site_adp_type
_atom_site_occupancy
_atom_site_symmetry_multiplicity
_atom_site_calc_flag
_atom_site_refinement_flags
_atom_site_disorder_assembly
_atom_site_disorder_group
C1 C 1.1636(3) 0.86890(8) 0.7524(5) 0.0417(6) Uani 1 1 d . . .
C2 C 1.0473(2) 0.91693(8) 0.3569(4) 0.0327(5) Uani 1 1 d . . .
C3 C 1.0338(2) 0.77415(8) 0.4292(4) 0.0384(5) Uani 1 1 d . . .
C4 C 1.0693(3) 0.73453(9) 0.3532(5) 0.0496(7) Uani 1 1 d . . .
H3 H 1.0491 0.7054 0.3886 0.060 Uiso 1 1 calc R . .
C5 C 1.1352(3) 0.73889(10) 0.2240(5) 0.0553(7) Uani 1 1 d . . .
H4 H 1.1595 0.7127 0.1700 0.066 Uiso 1 1 calc R . .
C6 C 1.1642(3) 0.78216(10) 0.1766(5) 0.0521(7) Uani 1 1 d . . .
H5 H 1.2105 0.7858 0.0930 0.063 Uiso 1 1 calc R . .
C7 C 1.1248(3) 0.82007(9) 0.2527(4) 0.0442(6) Uani 1 1 d . . .
H6 H 1.1437 0.8494 0.2173 0.053 Uiso 1 1 calc R . .
C8 C 0.7048(4) 0.98426(19) -0.1694(8) 0.0502(17) Uani 0.50 1 d P . .
H8 H 0.7165 0.9753 -0.2974 0.060 Uiso 0.50 1 d PR . .
C9 C 0.5841(4) 0.9836(2) -0.1793(9) 0.0533(18) Uani 0.50 1 d P . .
H9 H 0.5277 0.9783 -0.3301 0.064 Uiso 0.50 1 d PR . .
C10 C 0.5650(3) 1.0000 0.0040(6) 0.0445(9) Uani 1 2 d S . .
C11 C 0.6712(4) 1.0000 0.1896(7) 0.0567(11) Uani 1 2 d S . .
H11 H 0.6653 1.0000 0.3237 0.068 Uiso 1 2 calc SR . .
C12 C 0.7890(3) 1.0000 0.1858(6) 0.0522(10) Uani 1 2 d S . .
H12 H 0.8599 1.0000 0.3194 0.063 Uiso 1 2 calc SR . .
Fe1 Fe 1.0000 0.868420(14) 0.5000 0.03048(18) Uani 1 2 d S . .
Mn1 Mn 1.0000 1.0000 0.0000 0.02496(19) Uani 1 4 d S . .
N1 N 1.2582(3) 0.86773(9) 0.9006(5) 0.0674(8) Uani 1 1 d . . .
N2 N 1.0657(2) 0.94600(7) 0.2598(3) 0.0394(5) Uani 1 1 d . . .
N3 N 1.05986(19) 0.81647(6) 0.3762(3) 0.0357(4) Uani 1 1 d . . .
N4 N 0.8074(3) 1.0000 0.0085(5) 0.0409(7) Uani 1 2 d S . .
O1 O 0.0568(10) 0.6371(2) 0.6288(12) 0.142(3) Uani 0.50 1 d P . 1
H1B H 0.1191 0.6185 0.6837 0.213 Uiso 0.50 1 d PRD . 1
H1A H 0.0258 0.6164 0.6821 0.213 Uiso 0.50 1 d PRD . 1
O1A O -0.0240(9) 0.6165(4) 0.770(2) 0.207(5) Uani 0.50 1 d P A 2
H1C H -0.0877 0.6175 0.8014 0.310 Uiso 0.50 1 d PR A 2
H1D H 0.0550 0.6180 0.8515 0.310 Uiso 0.50 1 d PR A 2

loop_
_atom_site_aniso_label
_atom_site_aniso_U_11
_atom_site_aniso_U_22
_atom_site_aniso_U_33
_atom_site_aniso_U_23
_atom_site_aniso_U_13
_atom_site_aniso_U_12
C1 0.0498(15) 0.0336(13) 0.0419(15) 0.0017(10) 0.0192(13) 0.0026(10)
C2 0.0371(12) 0.0293(11) 0.0360(12) 0.0014(10) 0.0194(10) 0.0048(9)
C3 0.0488(14) 0.0300(12) 0.0331(12) -0.0007(9) 0.0137(10) 0.0027(10)
C4 0.0658(17) 0.0306(13) 0.0463(15) -0.0017(11) 0.0173(13) 0.0083(12)
C5 0.0693(19) 0.0473(16) 0.0486(17) -0.0087(13) 0.0241(14) 0.0198(14)
C6 0.0620(17) 0.0542(17) 0.0477(15) 0.0010(13) 0.0305(14) 0.0166(13)
C7 0.0557(15) 0.0418(14) 0.0427(14) 0.0024(11) 0.0282(13) 0.0083(11)
C8 0.035(2) 0.084(5) 0.039(2) -0.005(2) 0.023(2) 0.005(2)
C9 0.030(2) 0.095(5) 0.036(2) -0.006(2) 0.0153(19) 0.002(2)
C10 0.0289(17) 0.069(2) 0.043(2) 0.000 0.0223(15) 0.000
C11 0.0384(19) 0.101(3) 0.042(2) 0.000 0.0279(17) 0.000
C12 0.0316(18) 0.087(3) 0.042(2) 0.000 0.0191(16) 0.000
Fe1 0.0407(3) 0.0245(3) 0.0316(3) 0.000 0.0204(2) 0.000
Mn1 0.0252(3) 0.0239(3) 0.0325(4) 0.000 0.0186(3) 0.000
N1 0.0595(17) 0.0627(17) 0.0623(18) -0.0031(13) 0.0079(15) 0.0075(12)
N2 0.0460(12) 0.0347(10) 0.0449(12) 0.0075(9) 0.0261(10) 0.0042(9)
N3 0.0465(11) 0.0295(10) 0.0334(10) 0.0004(8) 0.0189(9) 0.0048(8)
N4 0.0290(14) 0.0599(18) 0.0411(16) 0.000 0.0219(12) 0.000
O1 0.190(9) 0.092(5) 0.110(6) 0.032(4) 0.029(6) 0.031(5)
O1A 0.082(5) 0.239(11) 0.245(12) 0.070(11) 0.016(7) -0.002(6)

loop_
_atom_type_symbol
_atom_type_description
_atom_type_scat_dispersion_real
_atom_type_scat_dispersion_imag
_atom_type_scat_source
C C 0.0033 0.0016 'International Tables Vol C Tables 4.2.6.8 and 6.1.1.4'
H H 0.0000 0.0000 'International Tables Vol C Tables 4.2.6.8 and 6.1.1.4'
Fe Fe 0.3463 0.8444 'International Tables Vol C Tables 4.2.6.8 and 6.1.1.4'
Mn Mn 0.3368 0.7283 'International Tables Vol C Tables 4.2.6.8 and 6.1.1.4'
N N 0.0061 0.0033 'International Tables Vol C Tables 4.2.6.8 and 6.1.1.4'
O O 0.0106 0.0060 'International Tables Vol C Tables 4.2.6.8 and 6.1.1.4'

loop_
_geom_angle_atom_site_label_1
_geom_angle_atom_site_label_2
_geom_angle_atom_site_label_3
_geom_angle
_geom_angle_site_symmetry_1
_geom_angle_site_symmetry_3
N1 C1 Fe1 177.8(2) . .
N2 C2 Fe1 174.5(2) . .
N3 C3 C4 121.4(2) . .
N3 C3 C3 114.40(12) . 2_756
C4 C3 C3 124.22(15) . 2_756
C5 C4 C3 119.0(3) . .
C5 C4 H3 120.5 . .
C3 C4 H3 120.5 . .
C6 C5 C4 119.0(2) . .
C6 C5 H4 120.5 . .
C4 C5 H4 120.5 . .
C7 C6 C5 119.6(2) . .
C7 C6 H5 120.2 . .
C5 C6 H5 120.2 . .
N3 C7 C6 122.2(2) . .
N3 C7 H6 118.9 . .
C6 C7 H6 118.9 . .
C8 C8 N4 70.6(2) 6_575 .
C8 C8 C9 90.8(3) 6_575 .
N4 C8 C9 123.1(4) . .
C8 C8 C9 55.9(3) 6_575 6_575
N4 C8 C9 105.2(4) . 6_575
C9 C8 C9 35.0(4) . 6_575
C8 C8 H8 105.6 6_575 .
N4 C8 H8 118.4 . .
C9 C8 H8 118.4 . .
C9 C8 H8 123.2 6_575 .
C9 C9 C8 89.2(3) 6_575 .
C9 C9 C10 70.5(2) 6_575 .
C8 C9 C10 118.5(4) . .
C9 C9 C8 55.9(3) 6_575 6_575
C8 C9 C8 33.3(4) . 6_575
C10 C9 C8 102.2(4) . 6_575
C9 C9 H9 99.0 6_575 .
C8 C9 H9 106.7 . .
C10 C9 H9 132.9 . .
C8 C9 H9 108.9 6_575 .
C11 C10 C9 113.1(3) . .
C11 C10 C9 113.1(3) . 6_575
C9 C10 C9 39.1(5) . 6_575
C11 C10 C10 124.0(4) . 5_675
C9 C10 C10 119.5(4) . 5_675
C9 C10 C10 119.5(4) 6_575 5_675
C10 C11 C12 121.2(3) . .
C10 C11 H11 119.4 . .
C12 C11 H11 119.4 . .
N4 C12 C11 124.2(4) . .
N4 C12 H12 117.9 . .
C11 C12 H12 117.9 . .
C2 Fe1 C2 85.29(13) . 2_756
C2 Fe1 C1 93.04(10) . .
C2 Fe1 C1 86.36(10) 2_756 .
C2 Fe1 C1 86.36(10) . 2_756
C2 Fe1 C1 93.04(10) 2_756 2_756
C1 Fe1 C1 179.19(14) . 2_756
C2 Fe1 N3 175.14(9) . 2_756
C2 Fe1 N3 96.92(9) 2_756 2_756
C1 Fe1 N3 91.42(10) . 2_756
C1 Fe1 N3 89.20(10) 2_756 2_756
C2 Fe1 N3 96.92(9) . .
C2 Fe1 N3 175.14(9) 2_756 .
C1 Fe1 N3 89.20(10) . .
C1 Fe1 N3 91.42(10) 2_756 .
N3 Fe1 N3 81.21(11) 2_756 .
N2 Mn1 N2 180.00(7) 2_755 6_575
N2 Mn1 N2 90.96(11) 2_755 .
N2 Mn1 N2 89.04(11) 6_575 .
N2 Mn1 N2 89.04(11) 2_755 5_775
N2 Mn1 N2 90.96(11) 6_575 5_775
N2 Mn1 N2 180.00(7) . 5_775
N2 Mn1 N4 90.06(7) 2_755 .
N2 Mn1 N4 89.94(7) 6_575 .
N2 Mn1 N4 89.94(7) . .
N2 Mn1 N4 90.06(7) 5_775 .
N2 Mn1 N4 89.94(7) 2_755 5_775
N2 Mn1 N4 90.06(7) 6_575 5_775
N2 Mn1 N4 90.06(7) . 5_775
N2 Mn1 N4 89.94(7) 5_775 5_775
N4 Mn1 N4 180.00(15) . 5_775
C2 N2 Mn1 152.05(19) . .
C7 N3 C3 118.8(2) . .
C7 N3 Fe1 126.14(17) . .
C3 N3 Fe1 114.99(15) . .
C12 N4 C8 112.8(3) . .
C12 N4 C8 112.8(3) . 6_575
C8 N4 C8 38.9(5) . 6_575
C12 N4 Mn1 124.6(2) . .
C8 N4 Mn1 119.2(2) . .
C8 N4 Mn1 119.2(2) 6_575 .
O1 O1 H1B 127.2 2_556 .
O1 O1 H1A 98.3 2_556 .
H1B O1 H1A 78.7 . .
H1A O1A H1C 160.1 . .
H1A O1A H1D 69.1 . .
H1C O1A H1D 130.5 . .

loop_
_geom_bond_atom_site_label_1
_geom_bond_atom_site_label_2
_geom_bond_distance
_geom_bond_site_symmetry_2
C1 N1 1.133(4) .
C1 Fe1 1.945(3) .
C2 N2 1.135(3) .
C2 Fe1 1.903(2) .
C3 N3 1.341(3) .
C3 C4 1.383(3) .
C3 C3 1.462(5) 2_756
C4 C5 1.379(4) .
C4 H3 0.9300 .
C5 C6 1.365(4) .
C5 H4 0.9300 .
C6 C7 1.364(3) .
C6 H5 0.9300 .
C7 N3 1.335(3) .
C7 H6 0.9300 .
C8 C8 0.908(11) 6_575
C8 N4 1.364(6) .
C8 C9 1.371(7) .
C8 C9 1.656(7) 6_575
C8 H8 0.9600 .
C9 C9 0.949(12) 6_575
C9 C10 1.419(6) .
C9 C8 1.656(7) 6_575
C9 H9 0.9601 .
C10 C11 1.337(6) .
C10 C9 1.419(6) 6_575
C10 C10 1.485(6) 5_675
C11 C12 1.376(5) .
C11 H11 0.9300 .
C12 N4 1.294(4) .
C12 H12 0.9300 .
Fe1 C2 1.903(2) 2_756
Fe1 C1 1.945(3) 2_756
Fe1 N3 1.9747(19) 2_756
Fe1 N3 1.9747(19) .
Mn1 N2 2.223(2) 2_755
Mn1 N2 2.223(2) 6_575
Mn1 N2 2.223(2) .
Mn1 N2 2.223(2) 5_775
Mn1 N4 2.256(3) .
Mn1 N4 2.256(3) 5_775
N4 C8 1.364(6) 6_575
O1 O1 1.680(16) 2_556
O1 H1B 0.8500 .
O1 H1A 0.8500 .
O1A H1A 0.9800 .
O1A H1C 0.8499 .
O1A H1D 0.8500 .

loop_
_geom_torsion_atom_site_label_1
_geom_torsion_atom_site_label_2
_geom_torsion_atom_site_label_3
_geom_torsion_atom_site_label_4
_geom_torsion
_geom_torsion_site_symmetry_1
_geom_torsion_site_symmetry_4
N3 C3 C4 C5 1.3(4) . .
C3 C3 C4 C5 -178.6(3) 2_756 .
C3 C4 C5 C6 0.5(4) . .
C4 C5 C6 C7 -1.7(4) . .
C5 C6 C7 N3 1.1(4) . .
C8 C8 C9 C9 0.0 6_575 6_575
N4 C8 C9 C9 67.2(5) . 6_575
C8 C8 C9 C10 -67.1(4) 6_575 .
N4 C8 C9 C10 0.0(8) . .
C9 C8 C9 C10 -67.1(4) 6_575 .
N4 C8 C9 C8 67.2(5) . 6_575
C9 C8 C9 C8 0.0 6_575 6_575
C9 C9 C10 C11 -98.68(17) 6_575 .
C8 C9 C10 C11 -20.8(6) . .
C8 C9 C10 C11 -52.0(4) 6_575 .
C8 C9 C10 C9 77.8(5) . 6_575
C8 C9 C10 C9 46.7(4) 6_575 6_575
C9 C9 C10 C10 101.6(3) 6_575 5_675
C8 C9 C10 C10 179.4(4) . 5_675
C8 C9 C10 C10 148.3(3) 6_575 5_675
C9 C10 C11 C12 21.3(3) . .
C9 C10 C11 C12 -21.3(3) 6_575 .
C10 C10 C11 C12 180.0 5_675 .
C10 C11 C12 N4 0.0 . .
N2 C2 Fe1 C2 -84(2) . 2_756
N2 C2 Fe1 C1 -170(2) . .
N2 C2 Fe1 C1 10(2) . 2_756
N2 C2 Fe1 N3 33(3) . 2_756
N2 C2 Fe1 N3 100(2) . .
N1 C1 Fe1 C2 -154(7) . .
N1 C1 Fe1 C2 121(7) . 2_756
N1 C1 Fe1 C1 164(7) . 2_756
N1 C1 Fe1 N3 24(7) . 2_756
N1 C1 Fe1 N3 -57(7) . .
Fe1 C2 N2 Mn1 9(2) . .
N2 Mn1 N2 C2 -69.0(4) 2_755 .
N2 Mn1 N2 C2 111.0(4) 6_575 .
N2 Mn1 N2 C2 112(53) 5_775 .
N4 Mn1 N2 C2 21.1(4) . .
N4 Mn1 N2 C2 -158.9(4) 5_775 .
C6 C7 N3 C3 0.7(4) . .
C6 C7 N3 Fe1 179.0(2) . .
C4 C3 N3 C7 -1.9(4) . .
C3 C3 N3 C7 178.0(3) 2_756 .
C4 C3 N3 Fe1 179.6(2) . .
C3 C3 N3 Fe1 -0.4(3) 2_756 .
C2 Fe1 N3 C7 6.4(2) . .
C2 Fe1 N3 C7 -110.4(9) 2_756 .
C1 Fe1 N3 C7 -86.6(2) . .
C1 Fe1 N3 C7 92.9(2) 2_756 .
N3 Fe1 N3 C7 -178.1(3) 2_756 .
C2 Fe1 N3 C3 -175.32(18) . .
C2 Fe1 N3 C3 67.8(10) 2_756 .
C1 Fe1 N3 C3 91.71(19) . .
C1 Fe1 N3 C3 -88.82(19) 2_756 .
N3 Fe1 N3 C3 0.15(13) 2_756 .
C11 C12 N4 C8 -21.2(3) . .
C11 C12 N4 C8 21.2(3) . 6_575
C11 C12 N4 Mn1 180.0 . .
C8 C8 N4 C12 98.52(16) 6_575 .
C9 C8 N4 C12 20.7(6) . .
C9 C8 N4 C12 53.9(4) 6_575 .
C9 C8 N4 C8 -77.8(5) . 6_575
C9 C8 N4 C8 -44.6(3) 6_575 6_575
C8 C8 N4 Mn1 -101.40(18) 6_575 .
C9 C8 N4 Mn1 -179.2(4) . .
C9 C8 N4 Mn1 -146.0(2) 6_575 .
N2 Mn1 N4 C12 135.48(5) 2_755 .
N2 Mn1 N4 C12 -44.52(5) 6_575 .
N2 Mn1 N4 C12 44.52(5) . .
N2 Mn1 N4 C12 -135.48(5) 5_775 .
N4 Mn1 N4 C12 180.0 5_775 .
N2 Mn1 N4 C8 -22.1(3) 2_755 .
N2 Mn1 N4 C8 157.9(3) 6_575 .
N2 Mn1 N4 C8 -113.0(3) . .
N2 Mn1 N4 C8 67.0(3) 5_775 .
N4 Mn1 N4 C8 22.4(3) 5_775 .
N2 Mn1 N4 C8 -67.0(3) 2_755 6_575
N2 Mn1 N4 C8 113.0(3) 6_575 6_575
N2 Mn1 N4 C8 -157.9(3) . 6_575
N2 Mn1 N4 C8 22.1(3) 5_775 6_575
N4 Mn1 N4 C8 -22.4(3) 5_775 6_575
